data_7000627
loop_
_publ_author_name
'Das, Madhab C.'
'Ghosh, Sujit K.'
'Sa\~nudo, E. Carolina'
'Bharadwaj, Parimal K.'

_publ_section_title
;
 Coordination polymers with pyridine-2,4,6-tricarboxylic acid and
 alkaline-earth/lanthanide/transition metals: synthesis and X-ray
 structures
;
_journal_issue 9
_journal_name_full 'Dalton Transactions'
_journal_page_first 1644
_journal_page_last 1658
_journal_paper_doi 10.1039/b814066a
_journal_year 2009
_chemical_formula_sum 'C20 H34 N4 Ni3 O22'
_chemical_formula_weight 858.64
_chemical_name_systematic
;
?
;
_space_group_IT_number 2
_symmetry_cell_setting triclinic
_symmetry_space_group_name_Hall '-P 1'
_symmetry_space_group_name_H-M 'P -1'
_atom_sites_solution_hydrogens geom
_atom_sites_solution_primary direct
_atom_sites_solution_secondary difmap
_audit_creation_method SHELXL-97
_cell_angle_alpha 92.638(5)
_cell_angle_beta 101.187(4)
_cell_angle_gamma 90.541(5)
_cell_formula_units_Z 1
_cell_length_a 7.472(3)
_cell_length_b 8.752(4)
_cell_length_c 11.646(4)
_cell_measurement_temperature 100(1)
_cell_measurement_theta_max 28.3
_cell_measurement_theta_min 2.3
_cell_volume 746.2(5)
_computing_cell_refinement 'SAINT 6.45 ( Bruker, 2003)'
_computing_data_collection 'SMART 5.628 (Bruker, 2003)'
_computing_data_reduction 'SAINT 6.45 (Bruker, 2003)'
_computing_molecular_graphics 'Diamond 2.1e'
_computing_structure_refinement 'SHELXL-97 (Sheldrick, 1997)'
_computing_structure_solution SIR-97
_diffrn_ambient_temperature 100(1)
_diffrn_measured_fraction_theta_full 0.985
_diffrn_measured_fraction_theta_max 0.985
_diffrn_measurement_device_type 'Bruker SMART APEX'
_diffrn_measurement_method /w-scans
_diffrn_radiation_monochromator graphite
_diffrn_radiation_source 'fine-focus sealed tube'
_diffrn_radiation_type MoK\a
_diffrn_radiation_wavelength 0.71069
_diffrn_reflns_av_R_equivalents 0.0177
_diffrn_reflns_av_sigmaI/netI 0.0336
_diffrn_reflns_limit_h_max 9
_diffrn_reflns_limit_h_min -9
_diffrn_reflns_limit_k_max 11
_diffrn_reflns_limit_k_min -8
_diffrn_reflns_limit_l_max 15
_diffrn_reflns_limit_l_min -14
_diffrn_reflns_number 4983
_diffrn_reflns_theta_full 28.34
_diffrn_reflns_theta_max 28.34
_diffrn_reflns_theta_min 2.33
_exptl_absorpt_coefficient_mu 1.977
_exptl_absorpt_correction_T_max 0.7973
_exptl_absorpt_correction_T_min 0.7173
_exptl_absorpt_correction_type empirical
_exptl_absorpt_process_details 'SADABS 2.10 (Bruker 2003)'
_exptl_crystal_colour Green
_exptl_crystal_density_diffrn 1.911
_exptl_crystal_density_method 'not measured'
_exptl_crystal_description needles
_exptl_crystal_F_000 442
_exptl_crystal_size_max 0.18
_exptl_crystal_size_mid 0.16
_exptl_crystal_size_min 0.12
_refine_diff_density_max 0.642
_refine_diff_density_min -0.491
_refine_diff_density_rms 0.103
_refine_ls_extinction_method none
_refine_ls_goodness_of_fit_ref 1.030
_refine_ls_hydrogen_treatment mixed
_refine_ls_matrix_type full
_refine_ls_number_parameters 267
_refine_ls_number_reflns 3537
_refine_ls_number_restraints 10
_refine_ls_restrained_S_all 1.029
_refine_ls_R_factor_all 0.0339
_refine_ls_R_factor_gt 0.0313
_refine_ls_shift/su_max 0.000
_refine_ls_shift/su_mean 0.000
_refine_ls_structure_factor_coef Fsqd
_refine_ls_weighting_details 'calc w=1/[\s^2^(Fo^2^)+(0.0560P)^2^+0.2761P] where P=(Fo^2^+2Fc^2^)/3'
_refine_ls_weighting_scheme calc
_refine_ls_wR_factor_gt 0.0844
_refine_ls_wR_factor_ref 0.0863
_reflns_number_gt 3266
_reflns_number_total 3537
_reflns_threshold_expression >2sigma(I)
_cod_data_source_file b814066a.txt
_cod_data_source_block complex3
_cod_depositor_comments
;
The following automatic conversions were performed:
'_symmetry_cell_setting' value 'Triclinic' changed to 'triclinic'
according to '/home/saulius/struct/CIF-dictionaries/cif_core.dic'
dictionary named 'cif_core.dic' version 2.4.1 from 2010-06-29.

Automatic conversion script
Id: cif_fix_enum 1527 2010-12-29 10:47:43Z saulius 
;
_cod_original_sg_symbol_H-M P-1
_cod_database_code 7000627

loop_
_symmetry_equiv_pos_as_xyz
'x, y, z'
'-x, -y, -z'

loop_
_atom_site_label
_atom_site_type_symbol
_atom_site_fract_x
_atom_site_fract_y
_atom_site_fract_z
_atom_site_U_iso_or_equiv
_atom_site_adp_type
_atom_site_occupancy
_atom_site_symmetry_multiplicity
_atom_site_calc_flag
_atom_site_refinement_flags
_atom_site_disorder_assembly
_atom_site_disorder_group
Ni1 Ni 0.0000 1.0000 0.5000 0.00954(10) Uani 1 2 d S . .
Ni2 Ni 0.74884(3) 0.28398(3) 0.846015(19) 0.00943(9) Uani 1 1 d . . .
O1 O 0.62640(18) 0.21260(16) 0.66886(11) 0.0128(3) Uani 1 1 d . . .
O2 O 0.42844(18) 0.28586(16) 0.51200(11) 0.0129(3) Uani 1 1 d . . .
O3 O 0.79369(18) 0.43422(16) 0.99517(11) 0.0128(3) Uani 1 1 d . . .
O4 O 0.72769(17) 0.66615(16) 1.05991(11) 0.0132(3) Uani 1 1 d . . .
O5 O 0.31716(19) 0.96450(16) 0.73899(12) 0.0172(3) Uani 1 1 d . . .
O6 O 0.13529(18) 0.82511(16) 0.59603(12) 0.0125(3) Uani 1 1 d . . .
OW1 O 0.54493(18) 0.15603(16) 0.89812(12) 0.0126(3) Uani 1 1 d D . .
OW2 O 0.95921(19) 0.37754(17) 0.77386(12) 0.0130(3) Uani 1 1 d D . .
OW3 O 0.8772(2) 0.6033(2) 0.63257(18) 0.0338(4) Uani 1 1 d D . .
OW4 O -0.10463(19) 0.83137(17) 0.37653(12) 0.0136(3) Uani 1 1 d D . .
OW5 O -0.22409(19) 0.96928(17) 0.57389(12) 0.0139(3) Uani 1 1 d D . .
N1 N 0.5843(2) 0.45584(18) 0.79254(13) 0.0094(3) Uani 1 1 d . . .
N2 N 0.9360(2) 0.12982(19) 0.92694(14) 0.0114(3) Uani 1 1 d . . .
C1 C 0.7126(2) 0.5585(2) 0.98313(15) 0.0107(3) Uani 1 1 d . . .
C2 C 0.5859(2) 0.5778(2) 0.86589(15) 0.0107(3) Uani 1 1 d . . .
C3 C 0.4837(2) 0.7045(2) 0.83299(15) 0.0110(3) Uani 1 1 d . . .
H3 H 0.4883 0.7902 0.8838 0.013 Uiso 1 1 calc R . .
C4 C 0.3728(2) 0.7007(2) 0.72107(16) 0.0110(3) Uani 1 1 d . . .
C5 C 0.2671(2) 0.8419(2) 0.68248(15) 0.0107(3) Uani 1 1 d . . .
C6 C 0.3676(2) 0.5695(2) 0.64714(16) 0.0110(3) Uani 1 1 d . . .
H6 H 0.2901 0.5629 0.5742 0.013 Uiso 1 1 calc R . .
C7 C 0.4808(2) 0.4493(2) 0.68506(15) 0.0100(3) Uani 1 1 d . . .
C8 C 0.5115(2) 0.3041(2) 0.61495(16) 0.0111(3) Uani 1 1 d . . .
C9 C 0.9482(3) 0.1361(2) 1.05619(16) 0.0154(4) Uani 1 1 d . . .
H9A H 0.8303 0.1078 1.0729 0.018 Uiso 1 1 calc R . .
H9B H 0.9767 0.2403 1.0866 0.018 Uiso 1 1 calc R . .
C10 C 1.0915(3) 0.0311(2) 1.11877(16) 0.0150(4) Uani 1 1 d . . .
H10A H 1.2112 0.0668 1.1101 0.018 Uiso 1 1 calc R . .
H10B H 1.0883 0.0359 1.2017 0.018 Uiso 1 1 calc R . .
H1N2 H 1.035(4) 0.166(3) 0.916(2) 0.020(6) Uiso 1 1 d . . .
H1W1 H 0.496(3) 0.095(3) 0.8485(18) 0.018(6) Uiso 1 1 d D . .
H2W5 H -0.294(3) 0.900(3) 0.544(2) 0.026(7) Uiso 1 1 d D . .
H2W1 H 0.465(3) 0.210(3) 0.913(2) 0.016(6) Uiso 1 1 d D . .
H2W2 H 1.047(3) 0.391(4) 0.826(2) 0.033(8) Uiso 1 1 d D . .
H1W5 H -0.272(4) 1.045(3) 0.598(2) 0.032(8) Uiso 1 1 d D . .
H1W4 H -0.170(4) 0.887(3) 0.331(2) 0.034(8) Uiso 1 1 d D . .
H2W3 H 0.953(4) 0.660(3) 0.616(3) 0.043(9) Uiso 1 1 d D . .
H1W2 H 0.935(4) 0.452(3) 0.733(2) 0.041(9) Uiso 1 1 d D . .
H1W3 H 0.786(3) 0.633(4) 0.590(2) 0.039(9) Uiso 1 1 d D . .
H2W4 H -0.045(4) 0.774(3) 0.340(2) 0.034(8) Uiso 1 1 d D . .

loop_
_atom_site_aniso_label
_atom_site_aniso_U_11
_atom_site_aniso_U_22
_atom_site_aniso_U_33
_atom_site_aniso_U_23
_atom_site_aniso_U_13
_atom_site_aniso_U_12
Ni1 0.00842(17) 0.00955(17) 0.01033(16) 0.00006(12) 0.00104(12) 0.00195(12)
Ni2 0.00777(14) 0.00991(14) 0.01057(13) 0.00065(9) 0.00151(9) 0.00229(9)
O1 0.0095(6) 0.0109(7) 0.0117(6) 0.0006(5) 0.0018(5) 0.0034(5)
O2 0.0126(6) 0.0141(7) 0.0118(6) -0.0015(5) 0.0021(5) -0.0006(5)
O3 0.0113(6) 0.0129(7) 0.0132(6) 0.0001(5) 0.0000(5) 0.0030(5)
O4 0.0103(6) 0.0151(7) 0.0137(6) -0.0031(5) 0.0018(5) 0.0012(5)
O5 0.0174(7) 0.0129(7) 0.0180(7) -0.0020(5) -0.0036(5) 0.0022(5)
O6 0.0100(6) 0.0126(7) 0.0136(6) 0.0017(5) -0.0015(5) 0.0015(5)
OW1 0.0094(6) 0.0130(7) 0.0149(6) -0.0022(5) 0.0018(5) 0.0005(5)
OW2 0.0090(6) 0.0158(7) 0.0136(6) 0.0024(5) 0.0004(5) 0.0000(5)
OW3 0.0170(8) 0.0321(10) 0.0489(11) 0.0269(9) -0.0075(7) -0.0075(7)
OW4 0.0133(7) 0.0128(7) 0.0141(6) -0.0006(5) 0.0015(5) 0.0040(5)
OW5 0.0113(7) 0.0124(7) 0.0185(7) -0.0038(6) 0.0054(5) 0.0004(5)
N1 0.0071(7) 0.0105(7) 0.0107(7) 0.0016(6) 0.0014(5) 0.0020(5)
N2 0.0091(8) 0.0128(8) 0.0129(7) 0.0028(6) 0.0027(6) 0.0017(6)
C1 0.0066(8) 0.0138(9) 0.0120(8) 0.0022(7) 0.0024(6) 0.0001(6)
C2 0.0085(8) 0.0118(9) 0.0118(8) 0.0001(7) 0.0025(6) -0.0008(6)
C3 0.0086(8) 0.0119(9) 0.0125(8) 0.0003(7) 0.0025(6) 0.0013(6)
C4 0.0079(8) 0.0121(9) 0.0134(8) 0.0019(7) 0.0029(6) 0.0011(6)
C5 0.0093(8) 0.0121(9) 0.0114(8) 0.0020(7) 0.0031(6) 0.0018(6)
C6 0.0086(8) 0.0126(9) 0.0124(8) 0.0012(7) 0.0032(6) 0.0006(6)
C7 0.0078(8) 0.0122(9) 0.0100(8) 0.0004(6) 0.0021(6) 0.0000(6)
C8 0.0084(8) 0.0122(9) 0.0135(8) 0.0004(7) 0.0045(6) -0.0004(6)
C9 0.0177(10) 0.0158(10) 0.0121(8) 0.0008(7) 0.0012(7) 0.0066(7)
C10 0.0161(9) 0.0136(9) 0.0142(8) 0.0004(7) 0.0002(7) 0.0048(7)

loop_
_atom_type_symbol
_atom_type_description
_atom_type_scat_dispersion_real
_atom_type_scat_dispersion_imag
_atom_type_scat_source
C C 0.0033 0.0016 'International Tables Vol C Tables 4.2.6.8 and 6.1.1.4'
H H 0.0000 0.0000 'International Tables Vol C Tables 4.2.6.8 and 6.1.1.4'
N N 0.0061 0.0033 'International Tables Vol C Tables 4.2.6.8 and 6.1.1.4'
O O 0.0106 0.0060 'International Tables Vol C Tables 4.2.6.8 and 6.1.1.4'
Ni Ni 0.3393 1.1124 'International Tables Vol C Tables 4.2.6.8 and 6.1.1.4'

loop_
_geom_angle_atom_site_label_1
_geom_angle_atom_site_label_2
_geom_angle_atom_site_label_3
_geom_angle
_geom_angle_site_symmetry_1
_geom_angle_site_symmetry_3
_geom_angle_publ_flag
OW5 Ni1 OW5 180.0 2_576 . ?
OW5 Ni1 OW4 87.99(6) 2_576 2_576 ?
OW5 Ni1 OW4 92.01(6) . 2_576 ?
OW5 Ni1 OW4 92.01(6) 2_576 . ?
OW5 Ni1 OW4 87.99(6) . . ?
OW4 Ni1 OW4 180.0 2_576 . ?
OW5 Ni1 O6 89.04(6) 2_576 . ?
OW5 Ni1 O6 90.96(6) . . ?
OW4 Ni1 O6 93.88(7) 2_576 . ?
OW4 Ni1 O6 86.12(7) . . ?
OW5 Ni1 O6 90.96(6) 2_576 2_576 ?
OW5 Ni1 O6 89.04(6) . 2_576 ?
OW4 Ni1 O6 86.12(7) 2_576 2_576 ?
OW4 Ni1 O6 93.88(7) . 2_576 ?
O6 Ni1 O6 180.000(1) . 2_576 ?
N1 Ni2 N2 170.13(6) . . ?
N1 Ni2 OW1 94.05(7) . . ?
N2 Ni2 OW1 88.04(7) . . ?
N1 Ni2 OW2 91.63(7) . . ?
N2 Ni2 OW2 87.85(7) . . ?
OW1 Ni2 OW2 169.53(6) . . ?
N1 Ni2 O3 78.08(6) . . ?
N2 Ni2 O3 92.15(7) . . ?
OW1 Ni2 O3 94.98(6) . . ?
OW2 Ni2 O3 94.79(6) . . ?
N1 Ni2 O1 76.56(6) . . ?
N2 Ni2 O1 113.21(6) . . ?
OW1 Ni2 O1 87.03(6) . . ?
OW2 Ni2 O1 85.75(6) . . ?
O3 Ni2 O1 154.63(5) . . ?
C8 O1 Ni2 115.65(12) . . ?
C1 O3 Ni2 115.30(12) . . ?
C5 O6 Ni1 126.18(13) . . ?
Ni2 OW1 H1W1 113.0(18) . . ?
Ni2 OW1 H2W1 110.8(19) . . ?
H1W1 OW1 H2W1 106(3) . . ?
Ni2 OW2 H2W2 108(2) . . ?
Ni2 OW2 H1W2 117(2) . . ?
H2W2 OW2 H1W2 114(3) . . ?
H2W3 OW3 H1W3 100(3) . . ?
Ni1 OW4 H1W4 97(2) . . ?
Ni1 OW4 H2W4 126(2) . . ?
H1W4 OW4 H2W4 110(3) . . ?
Ni1 OW5 H2W5 116(2) . . ?
Ni1 OW5 H1W5 118(2) . . ?
H2W5 OW5 H1W5 116(3) . . ?
C2 N1 C7 121.70(16) . . ?
C2 N1 Ni2 117.92(12) . . ?
C7 N1 Ni2 120.34(13) . . ?
C10 N2 C9 109.28(15) 2_757 . ?
C10 N2 Ni2 115.79(12) 2_757 . ?
C9 N2 Ni2 111.62(12) . . ?
C10 N2 H1N2 111.0(18) 2_757 . ?
C9 N2 H1N2 105.9(18) . . ?
Ni2 N2 H1N2 102.6(18) . . ?
O3 C1 O4 125.13(17) . . ?
O3 C1 C2 116.31(16) . . ?
O4 C1 C2 118.56(17) . . ?
N1 C2 C3 121.35(16) . . ?
N1 C2 C1 112.22(16) . . ?
C3 C2 C1 126.42(17) . . ?
C2 C3 C4 118.30(17) . . ?
C2 C3 H3 120.8 . . ?
C4 C3 H3 120.8 . . ?
C6 C4 C3 119.47(18) . . ?
C6 C4 C5 121.97(17) . . ?
C3 C4 C5 118.52(17) . . ?
O5 C5 O6 125.84(18) . . ?
O5 C5 C4 117.02(16) . . ?
O6 C5 C4 117.15(17) . . ?
C7 C6 C4 118.58(17) . . ?
C7 C6 H6 120.7 . . ?
C4 C6 H6 120.7 . . ?
N1 C7 C6 120.47(17) . . ?
N1 C7 C8 112.13(16) . . ?
C6 C7 C8 127.35(16) . . ?
O2 C8 O1 125.85(18) . . ?
O2 C8 C7 118.83(17) . . ?
O1 C8 C7 115.30(16) . . ?
N2 C9 C10 112.95(16) . . ?
N2 C9 H9A 109.0 . . ?
C10 C9 H9A 109.0 . . ?
N2 C9 H9B 109.0 . . ?
C10 C9 H9B 109.0 . . ?
H9A C9 H9B 107.8 . . ?
N2 C10 C9 112.59(16) 2_757 . ?
N2 C10 H10A 109.1 2_757 . ?
C9 C10 H10A 109.1 . . ?
N2 C10 H10B 109.1 2_757 . ?
C9 C10 H10B 109.1 . . ?
H10A C10 H10B 107.8 . . ?

loop_
_geom_bond_atom_site_label_1
_geom_bond_atom_site_label_2
_geom_bond_distance
_geom_bond_site_symmetry_2
_geom_bond_publ_flag
Ni1 OW5 2.0466(17) 2_576 ?
Ni1 OW5 2.0466(17) . ?
Ni1 OW4 2.0503(16) 2_576 ?
Ni1 OW4 2.0503(16) . ?
Ni1 O6 2.0889(15) . ?
Ni1 O6 2.0889(15) 2_576 ?
Ni2 N1 1.9965(18) . ?
Ni2 N2 2.0750(18) . ?
Ni2 OW1 2.0815(16) . ?
Ni2 OW2 2.0974(17) . ?
Ni2 O3 2.1010(15) . ?
Ni2 O1 2.1499(15) . ?
O1 C8 1.274(2) . ?
O2 C8 1.241(2) . ?
O3 C1 1.251(2) . ?
O4 C1 1.257(2) . ?
O5 C5 1.248(2) . ?
O6 C5 1.267(2) . ?
OW1 H1W1 0.799(17) . ?
OW1 H2W1 0.805(17) . ?
OW2 H2W2 0.810(18) . ?
OW2 H1W2 0.824(18) . ?
OW3 H2W3 0.804(18) . ?
OW3 H1W3 0.808(18) . ?
OW4 H1W4 0.829(17) . ?
OW4 H2W4 0.831(18) . ?
OW5 H2W5 0.815(17) . ?
OW5 H1W5 0.819(17) . ?
N1 C2 1.335(2) . ?
N1 C7 1.336(2) . ?
N2 C10 1.480(3) 2_757 ?
N2 C9 1.489(2) . ?
N2 H1N2 0.84(3) . ?
C1 C2 1.520(2) . ?
C2 C3 1.379(3) . ?
C3 C4 1.401(2) . ?
C3 H3 0.9300 . ?
C4 C6 1.399(3) . ?
C4 C5 1.511(3) . ?
C6 C7 1.390(3) . ?
C6 H6 0.9300 . ?
C7 C8 1.522(3) . ?
C9 C10 1.517(3) . ?
C9 H9A 0.9700 . ?
C9 H9B 0.9700 . ?
C10 N2 1.480(3) 2_757 ?
C10 H10A 0.9700 . ?
C10 H10B 0.9700 . ?

loop_
_geom_torsion_atom_site_label_1
_geom_torsion_atom_site_label_2
_geom_torsion_atom_site_label_3
_geom_torsion_atom_site_label_4
_geom_torsion
_geom_torsion_site_symmetry_1
_geom_torsion_site_symmetry_2
_geom_torsion_site_symmetry_3
_geom_torsion_site_symmetry_4
_geom_torsion_publ_flag
N1 Ni2 O1 C8 -0.91(12) . . . . ?
N2 Ni2 O1 C8 -179.43(12) . . . . ?
OW1 Ni2 O1 C8 93.98(14) . . . . ?
OW2 Ni2 O1 C8 -93.61(13) . . . . ?
O3 Ni2 O1 C8 -1.4(2) . . . . ?
N1 Ni2 O3 C1 -3.81(13) . . . . ?
N2 Ni2 O3 C1 174.86(13) . . . . ?
OW1 Ni2 O3 C1 -96.92(14) . . . . ?
OW2 Ni2 O3 C1 86.84(14) . . . . ?
O1 Ni2 O3 C1 -3.3(2) . . . . ?
OW5 Ni1 O6 C5 72.69(16) 2_576 . . . ?
OW5 Ni1 O6 C5 -107.31(16) . . . . ?
OW4 Ni1 O6 C5 -15.23(16) 2_576 . . . ?
OW4 Ni1 O6 C5 164.77(16) . . . . ?
OW1 Ni2 N1 C2 97.57(14) . . . . ?
OW2 Ni2 N1 C2 -91.23(14) . . . . ?
O3 Ni2 N1 C2 3.32(13) . . . . ?
O1 Ni2 N1 C2 -176.47(14) . . . . ?
OW1 Ni2 N1 C7 -84.47(14) . . . . ?
OW2 Ni2 N1 C7 86.73(14) . . . . ?
O3 Ni2 N1 C7 -178.71(15) . . . . ?
O1 Ni2 N1 C7 1.50(13) . . . . ?
OW1 Ni2 N2 C10 60.21(13) . . . 2_757 ?
OW2 Ni2 N2 C10 -110.16(14) . . . 2_757 ?
O3 Ni2 N2 C10 155.12(13) . . . 2_757 ?
O1 Ni2 N2 C10 -25.72(15) . . . 2_757 ?
OW1 Ni2 N2 C9 -65.66(13) . . . . ?
OW2 Ni2 N2 C9 123.97(13) . . . . ?
O3 Ni2 N2 C9 29.25(13) . . . . ?
O1 Ni2 N2 C9 -151.59(12) . . . . ?
Ni2 O3 C1 O4 -176.73(14) . . . . ?
Ni2 O3 C1 C2 3.6(2) . . . . ?
C7 N1 C2 C3 -1.5(3) . . . . ?
Ni2 N1 C2 C3 176.41(13) . . . . ?
C7 N1 C2 C1 179.59(15) . . . . ?
Ni2 N1 C2 C1 -2.48(19) . . . . ?
O3 C1 C2 N1 -0.9(2) . . . . ?
O4 C1 C2 N1 179.42(16) . . . . ?
O3 C1 C2 C3 -179.73(17) . . . . ?
O4 C1 C2 C3 0.6(3) . . . . ?
N1 C2 C3 C4 1.9(3) . . . . ?
C1 C2 C3 C4 -179.37(16) . . . . ?
C2 C3 C4 C6 0.6(3) . . . . ?
C2 C3 C4 C5 -177.25(16) . . . . ?
Ni1 O6 C5 O5 14.2(3) . . . . ?
Ni1 O6 C5 C4 -166.07(12) . . . . ?
C6 C4 C5 O5 -160.65(18) . . . . ?
C3 C4 C5 O5 17.1(2) . . . . ?
C6 C4 C5 O6 19.6(3) . . . . ?
C3 C4 C5 O6 -162.61(17) . . . . ?
C3 C4 C6 C7 -3.4(3) . . . . ?
C5 C4 C6 C7 174.40(15) . . . . ?
C2 N1 C7 C6 -1.4(3) . . . . ?
Ni2 N1 C7 C6 -179.30(13) . . . . ?
C2 N1 C7 C8 176.12(15) . . . . ?
Ni2 N1 C7 C8 -1.8(2) . . . . ?
C4 C6 C7 N1 3.8(3) . . . . ?
C4 C6 C7 C8 -173.31(17) . . . . ?
Ni2 O1 C8 O2 178.60(14) . . . . ?
Ni2 O1 C8 C7 0.29(19) . . . . ?
N1 C7 C8 O2 -177.56(16) . . . . ?
C6 C7 C8 O2 -0.2(3) . . . . ?
N1 C7 C8 O1 0.9(2) . . . . ?
C6 C7 C8 O1 178.21(17) . . . . ?
C10 N2 C9 C10 53.8(2) 2_757 . . . ?
Ni2 N2 C9 C10 -176.79(13) . . . . ?
N2 C9 C10 N2 -55.6(2) . . . 2_757 ?
